data_7046557
loop_
_publ_author_name
'Szkop, Kevin M.'
'Zhu, Diya'
'Longobardi, Lauren E.'
'Heck, Julian'
'Stephan, Douglas W.'

_publ_section_title
;
 Interception of intermediates in phosphine oxidation by mesityl
 nitrile-N-oxide using frustrated Lewis pairs.
;
_journal_issue 27
_journal_name_full 'Dalton transactions (Cambridge, England : 2003)'
_journal_page_first 8933
_journal_page_last 8939
_journal_paper_doi 10.1039/c8dt01717d
_journal_volume 47
_journal_year 2018
_chemical_formula_sum 'C46 H29 B F12 N O P'
_chemical_formula_weight 881.48
_space_group_crystal_system orthorhombic
_space_group_IT_number 33
_space_group_name_Hall 'P 2c -2n'
_space_group_name_H-M_alt 'P n a 21'
_symmetry_space_group_name_Hall 'P 2c -2n'
_symmetry_space_group_name_H-M 'P n a 21'
_atom_sites_solution_hydrogens geom
_audit_creation_method SHELXL-2016/6
_audit_update_record
;
2018-06-04 deposited with the CCDC.
2018-06-06 downloaded from the CCDC.
;
_cell_angle_alpha 90
_cell_angle_beta 90
_cell_angle_gamma 90
_cell_formula_units_Z 4
_cell_length_a 24.839(5)
_cell_length_b 10.496(2)
_cell_length_c 15.154(3)
_cell_measurement_reflns_used 9941
_cell_measurement_temperature 123(2)
_cell_measurement_theta_max 25.54
_cell_measurement_theta_min 2.50
_cell_volume 3950.8(13)
_computing_data_collection APEX2-
_computing_molecular_graphics ORTEP-3
_computing_publication_material SHELXT-version
_computing_structure_refinement 'SHELXL-2016/6 (Sheldrick, 2016)'
_computing_structure_solution 'SHELXT 2014/4 (Sheldrick, 2014)'
_diffrn_ambient_temperature 123(2)
_diffrn_measured_fraction_theta_full 0.998
_diffrn_measured_fraction_theta_max 0.976
_diffrn_measurement_device_type 'Bruker APEX-II CCD'
_diffrn_measurement_method '\f and \w scans'
_diffrn_radiation_type MoK\a
_diffrn_radiation_wavelength 0.71073
_diffrn_reflns_av_R_equivalents 0.0637
_diffrn_reflns_av_unetI/netI 0.0565
_diffrn_reflns_Laue_measured_fraction_full 0.998
_diffrn_reflns_Laue_measured_fraction_max 0.976
_diffrn_reflns_limit_h_max 32
_diffrn_reflns_limit_h_min -32
_diffrn_reflns_limit_k_max 13
_diffrn_reflns_limit_k_min -13
_diffrn_reflns_limit_l_max 19
_diffrn_reflns_limit_l_min -19
_diffrn_reflns_number 61540
_diffrn_reflns_point_group_measured_fraction_full 0.996
_diffrn_reflns_point_group_measured_fraction_max 0.956
_diffrn_reflns_theta_full 25.242
_diffrn_reflns_theta_max 27.811
_diffrn_reflns_theta_min 2.875
_exptl_absorpt_coefficient_mu 0.165
_exptl_absorpt_correction_type none
_exptl_crystal_colour colourless
_exptl_crystal_density_diffrn 1.482
_exptl_crystal_description block
_exptl_crystal_F_000 1792
_exptl_crystal_size_max 0.190
_exptl_crystal_size_mid 0.090
_exptl_crystal_size_min 0.090
_refine_diff_density_max 0.245
_refine_diff_density_min -0.269
_refine_diff_density_rms 0.054
_refine_ls_abs_structure_details
;
 Flack x determined using 2454 quotients [(I+)-(I-)]/[(I+)+(I-)]
 (Parsons, Flack and Wagner, Acta Cryst. B69 (2013) 249-259).
;
_refine_ls_abs_structure_Flack 0.10(5)
_refine_ls_extinction_method none
_refine_ls_goodness_of_fit_ref 1.048
_refine_ls_hydrogen_treatment constr
_refine_ls_matrix_type full
_refine_ls_number_parameters 562
_refine_ls_number_reflns 8956
_refine_ls_number_restraints 1
_refine_ls_restrained_S_all 1.048
_refine_ls_R_factor_all 0.0719
_refine_ls_R_factor_gt 0.0415
_refine_ls_shift/su_max 0.001
_refine_ls_shift/su_mean 0.000
_refine_ls_structure_factor_coef Fsqd
_refine_ls_weighting_details 'w=1/[\s^2^(Fo^2^)+(0.0400P)^2^+0.2117P] where P=(Fo^2^+2Fc^2^)/3'
_refine_ls_weighting_scheme calc
_refine_ls_wR_factor_gt 0.0786
_refine_ls_wR_factor_ref 0.0875
_reflns_Friedel_coverage 0.888
_reflns_Friedel_fraction_full 0.993
_reflns_Friedel_fraction_max 0.934
_reflns_number_gt 6686
_reflns_number_total 8956
_reflns_threshold_expression 'I > 2\s(I)'
_cod_data_source_file c8dt01717d2.cif
_cod_data_source_block ortho_a
_cod_depositor_comments 'Adding full bibliography for 7046555--7046558.cif.'
_cod_database_code 7046557
_shelx_shelxl_version_number 2016/6
_shelx_space_group_comment
;
The symmetry employed for this shelxl refinement is uniquely defined
by the following loop, which should always be used as a source of
symmetry information in preference to the above space-group names.
They are only intended as comments.
;
_shelx_estimated_absorpt_t_min 0.969
_shelx_estimated_absorpt_t_max 0.985

loop_
_space_group_symop_operation_xyz
'x, y, z'
'-x, -y, z+1/2'
'x+1/2, -y+1/2, z'
'-x+1/2, y+1/2, z+1/2'

loop_
_atom_site_label
_atom_site_type_symbol
_atom_site_fract_x
_atom_site_fract_y
_atom_site_fract_z
_atom_site_U_iso_or_equiv
_atom_site_adp_type
_atom_site_occupancy
_atom_site_site_symmetry_order
_atom_site_calc_flag
_atom_site_refinement_flags_posn
_atom_site_refinement_flags_adp
P1 P 0.48030(3) 0.23037(8) 0.62386(6) 0.02283(18) Uani 1 1 d . .
F002 F 0.21183(8) 0.77302(18) 0.49016(15) 0.0382(5) Uani 1 1 d . .
F003 F 0.29248(8) 0.50840(18) 0.32629(13) 0.0331(5) Uani 1 1 d . .
F004 F 0.23005(7) 0.52460(17) 0.48257(14) 0.0321(5) Uani 1 1 d . .
F005 F 0.41690(7) 0.60123(18) 0.51643(16) 0.0407(5) Uani 1 1 d . .
F006 F 0.33779(8) 0.46641(19) 0.68450(13) 0.0340(5) Uani 1 1 d . .
F007 F 0.27988(9) 0.3855(2) 0.17815(14) 0.0485(6) Uani 1 1 d . .
F008 F 0.34682(8) 0.12255(18) 0.46432(14) 0.0391(5) Uani 1 1 d . .
F009 F 0.34006(9) 0.00458(19) 0.31129(17) 0.0496(6) Uani 1 1 d . .
F00A F 0.39821(9) 0.84716(19) 0.51615(19) 0.0563(7) Uani 1 1 d . .
F00B F 0.23228(8) 0.2109(2) 0.49225(15) 0.0430(5) Uani 1 1 d . .
F00C F 0.17031(8) 0.1482(2) 0.62607(17) 0.0522(6) Uani 1 1 d . .
F00D F 0.27347(9) 0.4057(2) 0.81698(15) 0.0486(6) Uani 1 1 d . .
O1 O 0.38439(8) 0.3492(2) 0.54140(14) 0.0221(5) Uani 1 1 d . .
N1 N 0.42503(10) 0.3402(2) 0.48070(17) 0.0208(6) Uani 1 1 d . .
C00G C 0.30456(13) 0.3815(3) 0.3283(2) 0.0254(8) Uani 1 1 d . .
C00H C 0.57116(14) 0.1653(3) 0.3465(2) 0.0282(8) Uani 1 1 d . .
H00A H 0.577036 0.091275 0.311773 0.034 Uiso 1 1 calc R U
C00I C 0.26345(13) 0.7306(3) 0.4959(2) 0.0272(8) Uani 1 1 d . .
C00J C 0.41710(14) 0.2203(3) 0.7730(2) 0.0312(8) Uani 1 1 d . .
H00B H 0.443533 0.274648 0.798185 0.037 Uiso 1 1 calc R U
C00K C 0.27350(12) 0.6030(3) 0.4939(2) 0.0242(7) Uani 1 1 d . .
C00L C 0.29834(14) 0.3188(4) 0.2490(2) 0.0318(8) Uani 1 1 d . .
C00M C 0.60942(14) 0.2625(3) 0.3451(2) 0.0304(8) Uani 1 1 d . .
C00N C 0.52452(13) 0.1737(3) 0.3975(2) 0.0234(7) Uani 1 1 d . .
C00O C 0.37319(15) 0.1809(4) 0.8228(3) 0.0390(9) Uani 1 1 d . .
H00C H 0.369406 0.207991 0.882330 0.047 Uiso 1 1 calc R U
C00P C 0.32723(14) 0.1303(3) 0.3145(3) 0.0342(9) Uani 1 1 d . .
C00Q C 0.21194(14) 0.2276(3) 0.6416(3) 0.0344(9) Uani 1 1 d . .
C00R C 0.55340(13) 0.3853(3) 0.4453(2) 0.0268(8) Uani 1 1 d . .
C00S C 0.36461(13) 0.6384(3) 0.5081(2) 0.0285(8) Uani 1 1 d . .
C00T C 0.54138(18) -0.1298(4) 0.6107(3) 0.0513(11) Uani 1 1 d . .
H00D H 0.528660 -0.214249 0.619577 0.062 Uiso 1 1 calc R U
C00U C 0.51016(13) 0.3583(3) 0.6849(2) 0.0294(8) Uani 1 1 d . .
C00V C 0.54529(15) 0.5100(3) 0.4931(3) 0.0381(9) Uani 1 1 d . .
H00E H 0.506750 0.529546 0.496008 0.057 Uiso 1 1 calc R U
H00F H 0.564040 0.578134 0.461340 0.057 Uiso 1 1 calc R U
H00G H 0.559811 0.503276 0.553078 0.057 Uiso 1 1 calc R U
C00W C 0.48438(14) 0.0663(3) 0.3948(2) 0.0332(8) Uani 1 1 d . .
H00H H 0.469882 0.052012 0.454072 0.050 Uiso 1 1 calc R U
H00I H 0.502164 -0.011410 0.373931 0.050 Uiso 1 1 calc R U
H00J H 0.454958 0.088490 0.354497 0.050 Uiso 1 1 calc R U
C00X C 0.59943(14) 0.3711(3) 0.3943(2) 0.0308(8) Uani 1 1 d . .
H00K H 0.625014 0.438351 0.393127 0.037 Uiso 1 1 calc R U
C00Y C 0.38393(13) 0.0991(3) 0.6486(2) 0.0293(8) Uani 1 1 d . .
H00L H 0.387790 0.070655 0.589477 0.035 Uiso 1 1 calc R U
C00Z C 0.32112(12) 0.3235(3) 0.4058(2) 0.0230(7) Uani 1 1 d . .
C010 C 0.30910(14) 0.1912(4) 0.2401(3) 0.0354(9) Uani 1 1 d . .
H01A H 0.304288 0.147708 0.185692 0.042 Uiso 1 1 calc R U
C011 C 0.50805(14) -0.0261(3) 0.6283(3) 0.0374(9) Uani 1 1 d . .
H01B H 0.472797 -0.039876 0.650638 0.045 Uiso 1 1 calc R U
C012 C 0.42212(12) 0.1799(3) 0.6863(2) 0.0240(7) Uani 1 1 d . .
C013 C 0.32438(12) 0.5476(3) 0.4998(2) 0.0234(7) Uani 1 1 d . .
C014 C 0.52597(13) 0.0968(3) 0.6134(2) 0.0277(8) Uani 1 1 d . .
C015 C 0.51618(12) 0.2841(3) 0.4496(2) 0.0212(7) Uani 1 1 d . .
C016 C 0.33520(14) 0.1021(4) 0.7853(3) 0.0392(10) Uani 1 1 d . .
H01C H 0.305055 0.075635 0.819200 0.047 Uiso 1 1 calc R U
C017 C 0.35559(14) 0.7682(3) 0.5089(3) 0.0357(9) Uani 1 1 d . .
C018 C 0.48241(14) 0.4733(3) 0.6871(2) 0.0332(8) Uani 1 1 d . .
H01D H 0.449535 0.482110 0.655608 0.040 Uiso 1 1 calc R U
C019 C 0.59259(17) -0.1091(5) 0.5807(3) 0.0508(11) Uani 1 1 d . .
H01E H 0.615419 -0.179645 0.568648 0.061 Uiso 1 1 calc R U
C01A C 0.50262(16) 0.5750(4) 0.7350(3) 0.0432(10) Uani 1 1 d . .
H01F H 0.483702 0.653604 0.736962 0.052 Uiso 1 1 calc R U
C01B C 0.29632(14) 0.3859(3) 0.6667(2) 0.0282(8) Uani 1 1 d . .
C01C C 0.33174(13) 0.1943(3) 0.3936(2) 0.0282(8) Uani 1 1 d . .
C1 C 0.46888(12) 0.2903(3) 0.5099(2) 0.0205(7) Uani 1 1 d . .
C01E C 0.55763(14) 0.3421(4) 0.7334(3) 0.0405(10) Uani 1 1 d . .
H01G H 0.575778 0.262392 0.734223 0.049 Uiso 1 1 calc R U
C01F C 0.22018(15) 0.2750(4) 0.7248(3) 0.0395(10) Uani 1 1 d . .
H01H H 0.197323 0.252624 0.772666 0.047 Uiso 1 1 calc R U
C01G C 0.26282(15) 0.3560(3) 0.7359(3) 0.0352(9) Uani 1 1 d . .
C01H C 0.66076(15) 0.2498(4) 0.2921(3) 0.0438(10) Uani 1 1 d . .
H01I H 0.651922 0.226343 0.231160 0.066 Uiso 1 1 calc R U
H01J H 0.683521 0.183610 0.318299 0.066 Uiso 1 1 calc R U
H01K H 0.680093 0.331192 0.292367 0.066 Uiso 1 1 calc R U
C01I C 0.57850(14) 0.1174(4) 0.5834(2) 0.0359(9) Uani 1 1 d . .
H01L H 0.591388 0.201491 0.573992 0.043 Uiso 1 1 calc R U
C01J C 0.34020(14) 0.0611(4) 0.6991(3) 0.0375(9) Uani 1 1 d . .
H01M H 0.313631 0.006744 0.674355 0.045 Uiso 1 1 calc R U
C01K C 0.30466(14) 0.8176(3) 0.5023(3) 0.0344(8) Uani 1 1 d . .
H01N H 0.298200 0.906849 0.502022 0.041 Uiso 1 1 calc R U
C01L C 0.24503(13) 0.2609(3) 0.5721(3) 0.0298(8) Uani 1 1 d . .
C01M C 0.61144(15) 0.0135(4) 0.5676(3) 0.0466(11) Uani 1 1 d . .
H01O H 0.647282 0.026552 0.547702 0.056 Uiso 1 1 calc R U
C01N C 0.28936(13) 0.3413(3) 0.5814(2) 0.0251(8) Uani 1 1 d . .
C01O C 0.55105(17) 0.5606(5) 0.7804(3) 0.0525(12) Uani 1 1 d . .
H01P H 0.565848 0.630828 0.811656 0.063 Uiso 1 1 calc R U
C01P C 0.57752(16) 0.4459(5) 0.7804(3) 0.0516(12) Uani 1 1 d . .
H01Q H 0.609975 0.437153 0.813000 0.062 Uiso 1 1 calc R U
B1 B 0.33056(13) 0.3902(3) 0.5036(3) 0.0217(8) Uani 1 1 d . .

loop_
_atom_site_aniso_label
_atom_site_aniso_U_11
_atom_site_aniso_U_22
_atom_site_aniso_U_33
_atom_site_aniso_U_23
_atom_site_aniso_U_13
_atom_site_aniso_U_12
P1 0.0146(4) 0.0318(5) 0.0221(4) -0.0003(4) 0.0004(4) -0.0003(3)
F002 0.0294(11) 0.0428(12) 0.0424(13) -0.0001(10) -0.0022(10) 0.0132(9)
F003 0.0343(11) 0.0358(12) 0.0291(11) 0.0079(9) 0.0005(9) 0.0078(9)
F004 0.0161(9) 0.0362(11) 0.0439(13) 0.0056(10) 0.0007(9) -0.0012(8)
F005 0.0182(10) 0.0323(11) 0.0715(16) 0.0009(11) -0.0045(10) -0.0034(8)
F006 0.0311(11) 0.0397(12) 0.0310(11) -0.0049(9) 0.0036(9) -0.0052(9)
F007 0.0542(15) 0.0646(16) 0.0267(12) 0.0029(11) -0.0061(11) 0.0088(12)
F008 0.0528(14) 0.0256(11) 0.0388(13) 0.0043(9) -0.0160(11) -0.0018(9)
F009 0.0584(14) 0.0313(12) 0.0590(15) -0.0136(11) -0.0116(12) -0.0022(11)
F00A 0.0381(13) 0.0318(12) 0.099(2) -0.0047(13) -0.0113(13) -0.0111(9)
F00B 0.0281(11) 0.0551(13) 0.0460(14) 0.0002(12) -0.0022(10) -0.0180(9)
F00C 0.0269(11) 0.0496(14) 0.0800(18) 0.0168(14) 0.0126(12) -0.0117(10)
F00D 0.0543(14) 0.0591(15) 0.0324(13) 0.0008(12) 0.0157(11) 0.0084(12)
O1 0.0149(11) 0.0297(12) 0.0218(12) 0.0003(10) 0.0024(9) 0.0012(9)
N1 0.0152(13) 0.0251(14) 0.0222(15) -0.0034(12) 0.0025(11) -0.0034(11)
C00G 0.0160(16) 0.0277(19) 0.032(2) 0.0021(16) 0.0032(15) -0.0005(14)
C00H 0.0280(19) 0.031(2) 0.0254(19) -0.0028(15) 0.0058(15) 0.0058(15)
C00I 0.0238(17) 0.0339(19) 0.0239(18) 0.0023(16) 0.0023(15) 0.0075(15)
C00J 0.0257(18) 0.039(2) 0.0290(19) -0.0007(16) 0.0040(15) 0.0009(16)
C00K 0.0198(16) 0.0275(18) 0.0254(18) -0.0006(15) 0.0005(14) -0.0042(14)
C00L 0.0231(19) 0.048(2) 0.0239(19) 0.0018(17) -0.0008(16) -0.0009(17)
C00M 0.0254(18) 0.033(2) 0.033(2) 0.0035(17) 0.0071(15) 0.0019(16)
C00N 0.0206(17) 0.0273(18) 0.0222(17) 0.0007(14) -0.0016(14) 0.0007(14)
C00O 0.037(2) 0.046(2) 0.034(2) 0.0060(19) 0.0121(18) 0.0044(19)
C00P 0.0280(19) 0.032(2) 0.043(2) -0.0086(18) -0.0014(17) -0.0050(15)
C00Q 0.0186(17) 0.031(2) 0.054(3) 0.0115(19) 0.0071(17) 0.0004(15)
C00R 0.0213(17) 0.0302(19) 0.0289(19) 0.0016(15) 0.0018(15) -0.0008(14)
C00S 0.0198(16) 0.0294(19) 0.036(2) 0.0000(16) -0.0035(16) 0.0000(14)
C00T 0.057(3) 0.041(2) 0.056(3) 0.008(2) 0.006(2) 0.016(2)
C00U 0.0203(17) 0.050(2) 0.0184(17) -0.0050(17) 0.0016(14) -0.0093(16)
C00V 0.0313(19) 0.033(2) 0.051(3) -0.0076(19) 0.0113(19) -0.0086(15)
C00W 0.0308(19) 0.037(2) 0.032(2) -0.0082(17) 0.0034(17) -0.0021(17)
C00X 0.0210(18) 0.032(2) 0.040(2) 0.0014(17) 0.0080(16) -0.0037(15)
C00Y 0.0214(17) 0.0328(19) 0.034(2) 0.0090(16) -0.0052(15) -0.0024(15)
C00Z 0.0108(15) 0.0295(19) 0.0288(19) 0.0047(15) -0.0002(14) -0.0028(13)
C010 0.0285(19) 0.048(2) 0.030(2) -0.0101(18) -0.0032(17) -0.0035(17)
C011 0.033(2) 0.044(2) 0.035(2) 0.008(2) 0.0036(18) 0.0089(17)
C012 0.0171(16) 0.0291(18) 0.0256(18) 0.0078(15) 0.0032(14) 0.0035(13)
C013 0.0211(16) 0.0264(17) 0.0228(17) 0.0009(15) 0.0014(14) -0.0016(13)
C014 0.0209(17) 0.039(2) 0.0238(18) 0.0042(16) -0.0007(15) 0.0047(15)
C015 0.0150(15) 0.0279(18) 0.0208(16) 0.0017(14) 0.0008(13) 0.0010(14)
C016 0.0250(19) 0.046(2) 0.047(3) 0.022(2) 0.0158(18) 0.0054(18)
C017 0.0290(19) 0.030(2) 0.048(2) 0.0018(18) -0.0023(18) -0.0093(16)
C018 0.0277(19) 0.042(2) 0.030(2) -0.0051(17) 0.0049(17) -0.0051(16)
C019 0.046(3) 0.059(3) 0.047(3) 0.002(2) -0.004(2) 0.027(2)
C01A 0.039(2) 0.051(2) 0.040(2) -0.021(2) 0.0137(19) -0.0158(19)
C01B 0.0229(18) 0.0282(19) 0.033(2) 0.0053(16) 0.0038(16) 0.0047(15)
C01C 0.0243(18) 0.0277(19) 0.033(2) 0.0056(16) -0.0067(16) -0.0049(15)
C1 0.0201(16) 0.0220(16) 0.0195(16) -0.0031(14) -0.0016(14) -0.0028(13)
C01E 0.025(2) 0.063(3) 0.033(2) -0.008(2) -0.0043(17) -0.0020(18)
C01F 0.031(2) 0.035(2) 0.052(3) 0.017(2) 0.0216(19) 0.0069(17)
C01G 0.037(2) 0.036(2) 0.033(2) 0.0030(18) 0.0106(18) 0.0124(17)
C01H 0.035(2) 0.041(2) 0.055(3) 0.000(2) 0.023(2) -0.0004(18)
C01I 0.0210(18) 0.054(2) 0.033(2) 0.0049(18) -0.0013(16) 0.0067(17)
C01J 0.0211(18) 0.038(2) 0.053(3) 0.016(2) -0.0038(18) -0.0024(16)
C01K 0.039(2) 0.0236(17) 0.040(2) -0.0009(17) -0.0037(18) 0.0046(16)
C01L 0.0193(17) 0.0304(19) 0.040(2) 0.0060(17) 0.0006(16) -0.0023(15)
C01M 0.0231(19) 0.073(3) 0.043(3) 0.001(2) 0.0030(18) 0.019(2)
C01N 0.0198(17) 0.0228(18) 0.033(2) 0.0077(15) 0.0025(15) 0.0026(14)
C01O 0.041(2) 0.076(3) 0.041(2) -0.030(2) 0.008(2) -0.022(2)
C01P 0.027(2) 0.085(4) 0.043(3) -0.020(2) -0.0076(19) -0.013(2)
B1 0.0141(16) 0.0267(19) 0.024(2) 0.0021(17) -0.0021(16) -0.0005(14)

loop_
_atom_type_symbol
_atom_type_description
_atom_type_scat_dispersion_real
_atom_type_scat_dispersion_imag
_atom_type_scat_source
C C 0.0033 0.0016 'International Tables Vol C Tables 4.2.6.8 and 6.1.1.4'
H H 0.0000 0.0000 'International Tables Vol C Tables 4.2.6.8 and 6.1.1.4'
B B 0.0013 0.0007 'International Tables Vol C Tables 4.2.6.8 and 6.1.1.4'
O O 0.0106 0.0060 'International Tables Vol C Tables 4.2.6.8 and 6.1.1.4'
F F 0.0171 0.0103 'International Tables Vol C Tables 4.2.6.8 and 6.1.1.4'
P P 0.1023 0.0942 'International Tables Vol C Tables 4.2.6.8 and 6.1.1.4'
N N 0.0061 0.0033 'International Tables Vol C Tables 4.2.6.8 and 6.1.1.4'

loop_
_geom_angle_atom_site_label_1
_geom_angle_atom_site_label_2
_geom_angle_atom_site_label_3
_geom_angle
C00U P1 C012 106.28(16)
C00U P1 C014 111.49(16)
C012 P1 C014 108.65(15)
C00U P1 C1 106.81(15)
C012 P1 C1 117.62(15)
C014 P1 C1 106.04(15)
N1 O1 B1 114.5(2)
C1 N1 O1 114.9(2)
F003 C00G C00L 115.0(3)
F003 C00G C00Z 120.8(3)
C00L C00G C00Z 124.2(3)
C00M C00H C00N 121.9(3)
C00M C00H H00A 119.0
C00N C00H H00A 119.0
F002 C00I C00K 119.5(3)
F002 C00I C01K 119.2(3)
C00K C00I C01K 121.2(3)
C012 C00J C00O 119.7(3)
C012 C00J H00B 120.2
C00O C00J H00B 120.2
C00I C00K F004 116.7(3)
C00I C00K C013 125.1(3)
F004 C00K C013 118.2(3)
F007 C00L C010 119.3(3)
F007 C00L C00G 118.7(3)
C010 C00L C00G 122.0(3)
C00X C00M C00H 118.1(3)
C00X C00M C01H 120.7(3)
C00H C00M C01H 121.2(3)
C00H C00N C015 118.7(3)
C00H C00N C00W 119.2(3)
C015 C00N C00W 122.0(3)
C016 C00O C00J 119.4(4)
C016 C00O H00C 120.3
C00J C00O H00C 120.3
F009 C00P C010 120.0(3)
F009 C00P C01C 119.0(3)
C010 C00P C01C 121.0(3)
F00C C00Q C01F 120.0(3)
F00C C00Q C01L 118.6(4)
C01F C00Q C01L 121.4(3)
C00X C00R C015 119.0(3)
C00X C00R C00V 118.1(3)
C015 C00R C00V 123.0(3)
F005 C00S C017 115.9(3)
F005 C00S C013 119.9(3)
C017 C00S C013 124.2(3)
C019 C00T C011 119.4(4)
C019 C00T H00D 120.3
C011 C00T H00D 120.3
C018 C00U C01E 120.8(3)
C018 C00U P1 117.2(3)
C01E C00U P1 121.9(3)
C00R C00V H00E 109.5
C00R C00V H00F 109.5
H00E C00V H00F 109.5
C00R C00V H00G 109.5
H00E C00V H00G 109.5
H00F C00V H00G 109.5
C00N C00W H00H 109.5
C00N C00W H00I 109.5
H00H C00W H00I 109.5
C00N C00W H00J 109.5
H00H C00W H00J 109.5
H00I C00W H00J 109.5
C00M C00X C00R 122.4(3)
C00M C00X H00K 118.8
C00R C00X H00K 118.8
C01J C00Y C012 118.8(3)
C01J C00Y H00L 120.6
C012 C00Y H00L 120.6
C00G C00Z C01C 111.8(3)
C00G C00Z B1 128.0(3)
C01C C00Z B1 120.2(3)
C00L C010 C00P 115.9(3)
C00L C010 H01A 122.0
C00P C010 H01A 122.0
C014 C011 C00T 120.4(4)
C014 C011 H01B 119.8
C00T C011 H01B 119.8
C00J C012 C00Y 120.9(3)
C00J C012 P1 118.6(3)
C00Y C012 P1 120.5(3)
C00S C013 C00K 111.8(3)
C00S C013 B1 127.9(3)
C00K C013 B1 120.1(3)
C011 C014 C01I 119.8(3)
C011 C014 P1 120.4(3)
C01I C014 P1 119.6(3)
C00R C015 C00N 119.7(3)
C00R C015 C1 120.8(3)
C00N C015 C1 119.5(3)
C00O C016 C01J 121.1(3)
C00O C016 H01C 119.5
C01J C016 H01C 119.5
F00A C017 C01K 119.9(3)
F00A C017 C00S 118.7(3)
C01K C017 C00S 121.5(3)
C01A C018 C00U 120.1(4)
C01A C018 H01D 120.0
C00U C018 H01D 120.0
C00T C019 C01M 120.6(4)
C00T C019 H01E 119.7
C01M C019 H01E 119.7
C018 C01A C01O 119.2(4)
C018 C01A H01F 120.4
C01O C01A H01F 120.4
F006 C01B C01G 116.7(3)
F006 C01B C01N 119.4(3)
C01G C01B C01N 124.0(3)
F008 C01C C00P 115.9(3)
F008 C01C C00Z 119.1(3)
C00P C01C C00Z 125.0(3)
N1 C1 C015 118.3(3)
N1 C1 P1 125.9(2)
C015 C1 P1 115.7(2)
C01P C01E C00U 118.2(4)
C01P C01E H01G 120.9
C00U C01E H01G 120.9
C01G C01F C00Q 117.0(3)
C01G C01F H01H 121.5
C00Q C01F H01H 121.5
F00D C01G C01F 119.9(3)
F00D C01G C01B 118.9(3)
C01F C01G C01B 121.1(4)
C00M C01H H01I 109.5
C00M C01H H01J 109.5
H01I C01H H01J 109.5
C00M C01H H01K 109.5
H01I C01H H01K 109.5
H01J C01H H01K 109.5
C01M C01I C014 119.1(4)
C01M C01I H01L 120.4
C014 C01I H01L 120.4
C016 C01J C00Y 120.2(4)
C016 C01J H01M 119.9
C00Y C01J H01M 119.9
C017 C01K C00I 116.1(3)
C017 C01K H01N 121.9
C00I C01K H01N 121.9
F00B C01L C00Q 116.4(3)
F00B C01L C01N 120.6(3)
C00Q C01L C01N 123.0(4)
C01I C01M C019 120.5(4)
C01I C01M H01O 119.7
C019 C01M H01O 119.7
C01B C01N C01L 113.4(3)
C01B C01N B1 119.1(3)
C01L C01N B1 127.4(3)
C01P C01O C01A 120.6(4)
C01P C01O H01P 119.7
C01A C01O H01P 119.7
C01O C01P C01E 121.1(4)
C01O C01P H01Q 119.4
C01E C01P H01Q 119.4
O1 B1 C01N 100.9(3)
O1 B1 C00Z 110.1(3)
C01N B1 C00Z 115.0(3)
O1 B1 C013 112.1(2)
C01N B1 C013 106.1(3)
C00Z B1 C013 112.2(3)

loop_
_geom_bond_atom_site_label_1
_geom_bond_atom_site_label_2
_geom_bond_distance
P1 C00U 1.791(4)
P1 C012 1.807(3)
P1 C014 1.810(3)
P1 C1 1.860(3)
F002 C00I 1.360(4)
F003 C00G 1.366(4)
F004 C00K 1.368(3)
F005 C00S 1.362(4)
F006 C01B 1.359(4)
F007 C00L 1.361(4)
F008 C01C 1.362(4)
F009 C00P 1.359(4)
F00A C017 1.349(4)
F00B C01L 1.356(4)
F00C C00Q 1.349(4)
F00D C01G 1.361(4)
O1 N1 1.369(3)
O1 B1 1.517(4)
N1 C1 1.287(4)
C00G C00L 1.378(5)
C00G C00Z 1.386(5)
C00H C00M 1.394(5)
C00H C00N 1.395(5)
C00H H00A 0.9500
C00I C00K 1.362(5)
C00I C01K 1.375(5)
C00J C012 1.386(5)
C00J C00O 1.390(5)
C00J H00B 0.9500
C00K C013 1.394(4)
C00L C010 1.372(5)
C00M C00X 1.384(5)
C00M C01H 1.513(5)
C00N C015 1.418(5)
C00N C00W 1.505(5)
C00O C016 1.378(6)
C00O H00C 0.9500
C00P C010 1.373(5)
C00P C01C 1.378(5)
C00Q C01F 1.371(6)
C00Q C01L 1.382(5)
C00R C00X 1.388(5)
C00R C015 1.410(4)
C00R C00V 1.509(5)
C00S C017 1.381(5)
C00S C013 1.387(4)
C00T C019 1.368(6)
C00T C011 1.394(5)
C00T H00D 0.9500
C00U C018 1.390(5)
C00U C01E 1.400(5)
C00V H00E 0.9800
C00V H00F 0.9800
C00V H00G 0.9800
C00W H00H 0.9800
C00W H00I 0.9800
C00W H00J 0.9800
C00X H00K 0.9500
C00Y C01J 1.387(5)
C00Y C012 1.395(5)
C00Y H00L 0.9500
C00Z C01C 1.394(5)
C00Z B1 1.656(5)
C010 H01A 0.9500
C011 C014 1.383(5)
C011 H01B 0.9500
C013 B1 1.660(5)
C014 C01I 1.399(5)
C015 C1 1.490(4)
C016 C01J 1.380(6)
C016 H01C 0.9500
C017 C01K 1.371(5)
C018 C01A 1.386(5)
C018 H01D 0.9500
C019 C01M 1.384(6)
C019 H01E 0.9500
C01A C01O 1.394(6)
C01A H01F 0.9500
C01B C01G 1.375(5)
C01B C01N 1.386(5)
C01E C01P 1.392(6)
C01E H01G 0.9500
C01F C01G 1.368(5)
C01F H01H 0.9500
C01H H01I 0.9800
C01H H01J 0.9800
C01H H01K 0.9800
C01I C01M 1.383(5)
C01I H01L 0.9500
C01J H01M 0.9500
C01K H01N 0.9500
C01L C01N 1.394(5)
C01M H01O 0.9500
C01N B1 1.644(5)
C01O C01P 1.372(6)
C01O H01P 0.9500
C01P H01Q 0.9500
